data_1576376
loop_
_publ_author_name
'Wieprecht, Nele'
'Krummenacher, Ivo'
'W\"ust, Leonie'
'Michel, Maximilian'
'Neder, Marco'
'H\"afner, Andreas'
'Karg, Jordan'
'Braunschweig, Holger'

_publ_section_title
;
 Boraindenes as versatile precursors to benzannulated boron heterocycles
;
_journal_name_full 'Chemical Science'
_journal_paper_doi 10.1039/D5SC08526H
_journal_year 2025
_chemical_formula_moiety 'C27 H21 B O'
_chemical_formula_sum 'C27 H21 B O'
_chemical_formula_weight 372.25
_space_group_crystal_system monoclinic
_space_group_IT_number 15
_space_group_name_Hall '-C 2yc'
_space_group_name_H-M_alt 'C 1 2/c 1'
_atom_sites_solution_hydrogens geom
_atom_sites_solution_primary dual
_atom_sites_solution_secondary difmap
_audit_creation_date 2025-03-05
_audit_creation_method 'CIF-fill 1.5y (K.Radacki, 2005-25)'
_audit_update_record
;
2025-11-03 deposited with the CCDC.	2025-12-01 downloaded from the CCDC.
;
_cell_angle_alpha 90
_cell_angle_beta 106.7020(10)
_cell_angle_gamma 90
_cell_formula_units_Z 8
_cell_length_a 21.1270(3)
_cell_length_b 5.96440(10)
_cell_length_c 33.0481(4)
_cell_measurement_reflns_used 10941
_cell_measurement_temperature 100(2)
_cell_measurement_theta_max 74.7440
_cell_measurement_theta_min 4.3680
_cell_volume 3988.70(10)
_computing_cell_refinement 'CrysAlisPro 1.171.41.112a (Rigaku OD, 2021)'
_computing_data_collection 'CrysAlisPro 1.171.41.112a (Rigaku OD, 2021)'
_computing_data_reduction 'CrysAlisPro 1.171.41.112a (Rigaku OD, 2021)'
_computing_molecular_graphics 'ShelXLe (Huebschle et all, 2011)'
_computing_publication_material 'SHELXL-2019/2 (Sheldrick, 2019)'
_computing_structure_refinement 'SHELXL-2019/2 (Sheldrick, 2019)'
_computing_structure_solution 'SHELXT 2014/5 (Sheldrick, 2014)''
_diffrn_ambient_environment N~2~
_diffrn_ambient_temperature 100(2)
_diffrn_detector HPA
_diffrn_detector_area_resol_mean 10.0
_diffrn_detector_type 'HyPix Arc150'
_diffrn_measured_fraction_theta_full 1.000
_diffrn_measured_fraction_theta_max 0.980
_diffrn_measurement_details
;
 
 List of Runs (angles in degrees, time in seconds):
 --------------------------------------------------------------------------
  1  \w    103.00 135.00   0.50    0.05    --   84.76  15.00-180.00   64
  2  \w     42.00  74.00   0.50    0.05    --   58.85  15.00  90.00   64
  3  \w     50.00 102.00   0.50    0.05    --   84.76  15.00 120.00  104
  4  \w     57.00 131.00   0.50    0.05    --   84.76  15.00 -30.00  148
  5  \w     49.00 113.00   0.50    0.05    --   84.76  15.00 -90.00  128
  6  \w     63.00 109.00   0.50    0.05    --   84.76  15.00-150.00   92
  7  \w     49.00  82.00   0.50    0.05    --   84.76  15.00-180.00   66
  8  \w     16.00  41.00   0.50    0.05    --   58.85 -95.00 -30.00   50
  9  \w     15.00  48.00   0.50    0.05    --   58.85-100.00-160.00   66
 10  \w     46.00  84.00   0.50    0.05    --   77.01-100.00-160.00   76
 11  \w     68.00  93.00   0.50    0.05    --   84.76-100.00-160.00   50
 12  \w     31.00  56.00   0.50    0.05    --   71.50-100.00-160.00   50
 13  \w     30.00  57.00   0.50    0.05    --   71.50 -95.00-180.00   54
 14  \w     16.00  43.00   0.50    0.05    --   58.85 -95.00-120.00   54
 15  \w     34.00  85.00   0.50    0.05    --   77.01 -95.00  30.00  102
 16  \w     25.00  57.00   0.50    0.05    --   58.85-126.00 120.00   64
 17  \w     42.00  69.00   0.50    0.05    --   84.76 -95.00 150.00   54
 18  \w     39.00  64.00   0.50    0.05    --   84.76-112.00 150.00   50
 19  \w     38.00  69.00   0.50    0.05    --   77.01 -95.00 120.00   62
 20  \w     67.00  92.00   0.50    0.05    --   84.76 -95.00 120.00   50
 21  \w     42.00  89.00   0.50    0.05    --   84.76 -95.00  60.00   94
 22  \w     43.00  70.00   0.50    0.05    --   84.76 -95.00   0.00   54
 23  \w     51.00  76.00   0.50    0.05    --   84.76 -95.00  30.00   50
 24  \w     42.00  92.00   0.50    0.05    --   84.76 -95.00 -30.00  100
 25  \w     44.00  92.00   0.50    0.05    --   84.76 -95.00 -60.00   96
 26  \w     44.00  92.00   0.50    0.05    --   84.76 -95.00-120.00   96
 27  \w     67.00  92.00   0.50    0.05    --   84.76 -95.00-150.00   50
 28  \w    -97.00 -45.00   0.50    0.05    --  -79.50 115.00-150.72  104
 29  \w    -64.00 -38.00   0.50    0.05    --  -76.45 112.00 -90.00   52
 30  \w    -42.00 -17.00   0.50    0.05    --  -60.43 100.00 -56.00   50
 31  \w    -52.00 -26.00   0.50    0.05    --  -69.92 100.00 -56.00   52
 32  \w    -79.00 -43.00   0.50    0.05    --  -76.45 100.00 -56.00   72
 33  \w    -92.00 -33.00   0.50    0.05    --  -76.45 112.00  30.00  118
 34  \w    -80.00 -32.00   0.50    0.05    --  -60.43 -15.00 120.00   96
 35  \w   -127.00 -42.00   0.50    0.05    --  -76.45 -15.00  60.00  170
 36  \w   -127.00 -44.00   0.50    0.05    --  -76.45 -15.00 -30.00  166
 37  \w   -119.00 -45.00   0.50    0.05    --  -69.92 -15.00-150.00  148
;
_diffrn_measurement_device 'four-circle diffractometer'
_diffrn_measurement_device_type 'Rigaku XtaLAB Synergy-R'
_diffrn_measurement_method '\w scans'
_diffrn_orient_matrix_type
;
 CrysAlisPro convention (1999,Acta A55,543-557)
;
_diffrn_orient_matrix_UB_11 0.0727196000
_diffrn_orient_matrix_UB_12 0.0760886000
_diffrn_orient_matrix_UB_13 0.0145577000
_diffrn_orient_matrix_UB_21 -0.0072071000
_diffrn_orient_matrix_UB_22 0.0573354000
_diffrn_orient_matrix_UB_23 0.0439097000
_diffrn_orient_matrix_UB_31 0.0212610000
_diffrn_orient_matrix_UB_32 -0.2401607000
_diffrn_orient_matrix_UB_33 0.0151168000
_diffrn_radiation_monochromator 'multi-layer mirror'
_diffrn_radiation_probe x-ray
_diffrn_radiation_type CuK\a
_diffrn_radiation_wavelength 1.54184
_diffrn_radiation_xray_symbol K-L~2,3~
_diffrn_reflns_av_R_equivalents 0.0464
_diffrn_reflns_av_unetI/netI 0.0329
_diffrn_reflns_Laue_measured_fraction_full 1.000
_diffrn_reflns_Laue_measured_fraction_max 0.980
_diffrn_reflns_limit_h_max 25
_diffrn_reflns_limit_h_min -24
_diffrn_reflns_limit_k_max 5
_diffrn_reflns_limit_k_min -7
_diffrn_reflns_limit_l_max 40
_diffrn_reflns_limit_l_min -41
_diffrn_reflns_number 24901
_diffrn_reflns_point_group_measured_fraction_full 1.000
_diffrn_reflns_point_group_measured_fraction_max 0.980
_diffrn_reflns_theta_full 67.684
_diffrn_reflns_theta_max 75.192
_diffrn_reflns_theta_min 2.792
_diffrn_source 'rotating-anode X-ray tube'
_diffrn_source_type 'PhotonJet-R X-ray Source'
_exptl_absorpt_coefficient_mu 0.559
_exptl_absorpt_correction_T_max 1.00000
_exptl_absorpt_correction_T_min 0.72520
_exptl_absorpt_correction_type multi-scan
_exptl_absorpt_process_details
;
 CrysAlisPro 1.171.41.112a (Rigaku Oxford Diffraction, 2021) Empirical 
 absorption correction using spherical harmonics, implemented in SCALE3 
 ABSPACK scaling algorithm.
;
_exptl_crystal_colour 'clear light colourless'
_exptl_crystal_density_diffrn 1.240
_exptl_crystal_description needle
_exptl_crystal_F_000 1568
_exptl_crystal_preparation
;
 For data collection the crystal was immersed in a film of perfluoropolyether 
 oil, mounted on a polyimide loop and transferred to stream of cold nitrogen 
 (Oxford Cryostream 800).
;
_exptl_crystal_size_max 0.580
_exptl_crystal_size_mid 0.090
_exptl_crystal_size_min 0.040
_refine_diff_density_max 0.243
_refine_diff_density_min -0.251
_refine_diff_density_rms 0.042
_refine_ls_extinction_method none
_refine_ls_goodness_of_fit_ref 1.052
_refine_ls_hydrogen_treatment constr
_refine_ls_matrix_type full
_refine_ls_number_parameters 263
_refine_ls_number_reflns 4048
_refine_ls_number_restraints 0
_refine_ls_restrained_S_all 1.052
_refine_ls_R_factor_all 0.0478
_refine_ls_R_factor_gt 0.0408
_refine_ls_shift/su_max 0.001
_refine_ls_shift/su_mean 0.000
_refine_ls_structure_factor_coef Fsqd
_refine_ls_weighting_details
;
 w=1/[\s^2^(Fo^2^)+(0.0512P)^2^+1.9040P] where P=(Fo^2^+2Fc^2^)/3
;
_refine_ls_weighting_scheme calc
_refine_ls_wR_factor_gt 0.1027
_refine_ls_wR_factor_ref 0.1076
_reflns_Friedel_coverage 0.000
_reflns_number_gt 3474
_reflns_number_total 4048
_reflns_threshold_expression 'I > 2\s(I)'
_cod_data_source_file d5sc08526h2.cif
_cod_data_source_block 2Tol
_cod_original_sg_symbol_H-M 'C 2/c'
_cod_database_code 1576376
_shelx_shelxl_version_number 2019/2
_shelx_space_group_comment
;
 The symmetry employed for this shelxl refinement is uniquely defined by the 
 following loop, which should always be used as a source of symmetry 
 information in preference to the above space-group names. They are only 
 intended as comments.
;
_shelx_estimated_absorpt_t_min 0.738
_shelx_estimated_absorpt_t_max 0.978

loop_
_space_group_symop_operation_xyz
'x, y, z'
'-x, y, -z+1/2'
'x+1/2, y+1/2, z'
'-x+1/2, y+1/2, -z+1/2'
'-x, -y, -z'
'x, -y, z-1/2'
'-x+1/2, -y+1/2, -z'
'x+1/2, -y+1/2, z-1/2'

loop_
_atom_site_label
_atom_site_type_symbol
_atom_site_fract_x
_atom_site_fract_y
_atom_site_fract_z
_atom_site_U_iso_or_equiv
_atom_site_adp_type
_atom_site_occupancy
_atom_site_site_symmetry_order
_atom_site_calc_flag
_atom_site_refinement_flags_posn
_atom_site_refinement_flags_adp
_atom_site_refinement_flags_occupancy
_atom_site_disorder_assembly
_atom_site_disorder_group
C2_1 C 0.54562(6) 0.8447(2) 0.64915(4) 0.0239(3) Uani 1 1 d . . . . .
C3_1 C 0.59799(6) 0.7497(2) 0.68413(4) 0.0239(3) Uani 1 1 d . . . . .
C8_1 C 0.64666(6) 0.6105(2) 0.67517(4) 0.0248(3) Uani 1 1 d . . . . .
B1_1 B 0.64054(7) 0.5612(2) 0.62871(5) 0.0246(3) Uani 1 1 d . . . . .
O1_1 O 0.58929(4) 0.66181(15) 0.59879(3) 0.0259(2) Uani 1 1 d . . . . .
C1_1 C 0.54305(6) 0.7983(2) 0.60846(4) 0.0240(3) Uani 1 1 d . . . . .
C4_1 C 0.60010(6) 0.7855(2) 0.72670(4) 0.0270(3) Uani 1 1 d . . . . .
H4_1 H 0.567637 0.877237 0.733280 0.032 Uiso 1 1 calc R U . . .
C5_1 C 0.64907(7) 0.6880(2) 0.75884(4) 0.0293(3) Uani 1 1 d . . . . .
H5_1 H 0.649439 0.711794 0.787332 0.035 Uiso 1 1 calc R U . . .
C6_1 C 0.69799(7) 0.5552(2) 0.75029(4) 0.0295(3) Uani 1 1 d . . . . .
H6_1 H 0.731711 0.490489 0.772719 0.035 Uiso 1 1 calc R U . . .
C7_1 C 0.69683(6) 0.5191(2) 0.70886(4) 0.0276(3) Uani 1 1 d . . . . .
H7_1 H 0.730522 0.430761 0.702940 0.033 Uiso 1 1 calc R U . . .
C1_2 C 0.49313(6) 0.9835(2) 0.65916(4) 0.0242(3) Uani 1 1 d . . . . .
C2_2 C 0.42818(6) 0.9074(2) 0.64902(4) 0.0254(3) Uani 1 1 d . . . . .
H2_2 H 0.417023 0.767033 0.635223 0.030 Uiso 1 1 calc R U . . .
C3_2 C 0.37952(6) 1.0343(2) 0.65883(4) 0.0285(3) Uani 1 1 d . . . . .
H3_2 H 0.335178 0.982153 0.651271 0.034 Uiso 1 1 calc R U . . .
C4_2 C 0.39571(7) 1.2373(2) 0.67967(4) 0.0327(3) Uani 1 1 d . . . . .
H4_2 H 0.362636 1.322799 0.686941 0.039 Uiso 1 1 calc R U . . .
C5_2 C 0.46022(7) 1.3156(2) 0.68991(4) 0.0319(3) Uani 1 1 d . . . . .
H5_2 H 0.471222 1.455361 0.703973 0.038 Uiso 1 1 calc R U . . .
C6_2 C 0.50867(7) 1.1900(2) 0.67964(4) 0.0282(3) Uani 1 1 d . . . . .
H6_2 H 0.552726 1.244615 0.686561 0.034 Uiso 1 1 calc R U . . .
C1_3 C 0.68656(6) 0.4064(2) 0.61133(4) 0.0246(3) Uani 1 1 d . . . . .
C2_3 C 0.71029(6) 0.4747(2) 0.57786(4) 0.0269(3) Uani 1 1 d . . . . .
H2_3 H 0.696887 0.615757 0.564882 0.032 Uiso 1 1 calc R U . . .
C3_3 C 0.75283(6) 0.3419(2) 0.56313(4) 0.0287(3) Uani 1 1 d . . . . .
H3_3 H 0.769134 0.395200 0.540950 0.034 Uiso 1 1 calc R U . . .
C4_3 C 0.77194(6) 0.1307(2) 0.58057(4) 0.0275(3) Uani 1 1 d . . . . .
C5_3 C 0.74771(6) 0.0585(2) 0.61337(4) 0.0268(3) Uani 1 1 d . . . . .
H5_3 H 0.759777 -0.085343 0.625469 0.032 Uiso 1 1 calc R U . . .
C6_3 C 0.70614(6) 0.1937(2) 0.62864(4) 0.0263(3) Uani 1 1 d . . . . .
H6_3 H 0.690675 0.141274 0.651240 0.032 Uiso 1 1 calc R U . . .
C7_3 C 0.81678(7) -0.0154(3) 0.56375(5) 0.0360(3) Uani 1 1 d . . . . .
H7A_3 H 0.841397 -0.116880 0.586073 0.054 Uiso 1 1 calc R U . . .
H7B_3 H 0.847870 0.078953 0.554398 0.054 Uiso 1 1 calc R U . . .
H7C_3 H 0.790250 -0.103496 0.539821 0.054 Uiso 1 1 calc R U . . .
C1_4 C 0.49226(6) 0.8667(2) 0.56937(4) 0.0241(3) Uani 1 1 d . . . . .
C2_4 C 0.47429(6) 0.7117(2) 0.53629(4) 0.0271(3) Uani 1 1 d . . . . .
H2_4 H 0.494406 0.567759 0.539711 0.033 Uiso 1 1 calc R U . . .
C3_4 C 0.42758(6) 0.7650(2) 0.49861(4) 0.0301(3) Uani 1 1 d . . . . .
H3_4 H 0.415419 0.657062 0.476588 0.036 Uiso 1 1 calc R U . . .
C4_4 C 0.39857(6) 0.9755(2) 0.49300(4) 0.0295(3) Uani 1 1 d . . . . .
H4_4 H 0.366618 1.012531 0.467157 0.035 Uiso 1 1 calc R U . . .
C5_4 C 0.41653(7) 1.1314(2) 0.52535(4) 0.0297(3) Uani 1 1 d . . . . .
H5_4 H 0.396937 1.276179 0.521464 0.036 Uiso 1 1 calc R U . . .
C6_4 C 0.46289(6) 1.0787(2) 0.56344(4) 0.0273(3) Uani 1 1 d . . . . .
H6_4 H 0.474586 1.186874 0.585442 0.033 Uiso 1 1 calc R U . . .

loop_
_atom_site_aniso_label
_atom_site_aniso_U_11
_atom_site_aniso_U_22
_atom_site_aniso_U_33
_atom_site_aniso_U_23
_atom_site_aniso_U_13
_atom_site_aniso_U_12
C2_1 0.0214(6) 0.0259(6) 0.0238(6) -0.0010(5) 0.0057(5) 0.0002(5)
C3_1 0.0222(6) 0.0255(6) 0.0234(6) -0.0007(5) 0.0053(5) -0.0022(5)
C8_1 0.0224(6) 0.0267(6) 0.0240(6) -0.0008(5) 0.0047(5) -0.0007(5)
B1_1 0.0215(7) 0.0271(7) 0.0241(7) 0.0007(6) 0.0045(5) 0.0006(5)
O1_1 0.0233(5) 0.0317(5) 0.0222(4) -0.0009(4) 0.0059(4) 0.0066(3)
C1_1 0.0211(6) 0.0255(6) 0.0251(6) -0.0003(5) 0.0063(5) 0.0025(5)
C4_1 0.0260(6) 0.0291(7) 0.0255(6) -0.0020(5) 0.0069(5) 0.0005(5)
C5_1 0.0329(7) 0.0325(7) 0.0210(6) -0.0020(5) 0.0055(5) -0.0026(5)
C6_1 0.0293(7) 0.0304(7) 0.0243(6) 0.0005(5) 0.0007(5) 0.0003(5)
C7_1 0.0248(6) 0.0303(7) 0.0257(6) -0.0025(5) 0.0040(5) 0.0020(5)
C1_2 0.0248(6) 0.0281(6) 0.0195(6) 0.0018(5) 0.0062(5) 0.0032(5)
C2_2 0.0252(6) 0.0285(6) 0.0211(6) 0.0015(5) 0.0048(5) 0.0006(5)
C3_2 0.0235(6) 0.0377(7) 0.0235(6) 0.0039(5) 0.0056(5) 0.0040(5)
C4_2 0.0317(7) 0.0407(8) 0.0255(6) -0.0002(6) 0.0080(5) 0.0127(6)
C5_2 0.0362(7) 0.0300(7) 0.0273(7) -0.0041(5) 0.0054(6) 0.0064(6)
C6_2 0.0275(7) 0.0299(7) 0.0260(6) -0.0011(5) 0.0055(5) 0.0004(5)
C1_3 0.0199(6) 0.0307(7) 0.0209(6) -0.0021(5) 0.0019(5) 0.0021(5)
C2_3 0.0268(6) 0.0292(7) 0.0227(6) 0.0003(5) 0.0040(5) 0.0030(5)
C3_3 0.0283(7) 0.0353(7) 0.0232(6) -0.0009(5) 0.0083(5) 0.0007(5)
C4_3 0.0225(6) 0.0333(7) 0.0253(6) -0.0052(5) 0.0047(5) 0.0027(5)
C5_3 0.0237(6) 0.0283(6) 0.0254(6) -0.0004(5) 0.0023(5) 0.0033(5)
C6_3 0.0236(6) 0.0325(7) 0.0220(6) -0.0009(5) 0.0051(5) 0.0013(5)
C7_3 0.0339(8) 0.0393(8) 0.0372(8) -0.0031(6) 0.0139(6) 0.0088(6)
C1_4 0.0209(6) 0.0296(7) 0.0225(6) 0.0013(5) 0.0074(5) 0.0025(5)
C2_4 0.0251(6) 0.0298(7) 0.0258(6) 0.0001(5) 0.0062(5) 0.0045(5)
C3_4 0.0265(7) 0.0373(7) 0.0247(6) -0.0030(5) 0.0048(5) 0.0013(5)
C4_4 0.0233(6) 0.0402(8) 0.0236(6) 0.0054(5) 0.0046(5) 0.0046(5)
C5_4 0.0289(7) 0.0324(7) 0.0287(7) 0.0055(5) 0.0096(5) 0.0078(5)
C6_4 0.0286(7) 0.0300(7) 0.0240(6) -0.0002(5) 0.0087(5) 0.0033(5)

loop_
_atom_type_symbol
_atom_type_description
_atom_type_scat_dispersion_real
_atom_type_scat_dispersion_imag
_atom_type_scat_source
C C 0.0181 0.0091 'International Tables Vol C Tables 4.2.6.8 and 6.1.1.4'
H H 0.0000 0.0000 'International Tables Vol C Tables 4.2.6.8 and 6.1.1.4'
B B 0.0090 0.0039 'International Tables Vol C Tables 4.2.6.8 and 6.1.1.4'
O O 0.0492 0.0322 'International Tables Vol C Tables 4.2.6.8 and 6.1.1.4'

loop_
_exptl_crystal_face_index_h
_exptl_crystal_face_index_k
_exptl_crystal_face_index_l
_exptl_crystal_face_perp_dist
1 -1 -1 0.1876
1 -1 1 0.1942
2 -1 0 0.1784
2 0 -1 0.0214
-2 0 1 0.0205
1 0 0 0.0229
-1 0 0 0.0325
0 -1 1 0.2033
-2 -1 1 0.1835
2 0 1 0.0281
-1 1 -2 0.3151
0 0 1 0.0473
0 0 -1 0.0473
-1 0 2 0.0340
-1 0 1 0.0184
1 0 -1 0.0239

loop_
_geom_angle_atom_site_label_1
_geom_angle_atom_site_label_2
_geom_angle_atom_site_label_3
_geom_angle
_geom_angle_site_symmetry_1
_geom_angle_site_symmetry_3
_geom_angle_publ_flag
C1_1 C2_1 C3_1 120.56(11) . . ?
C1_1 C2_1 C1_2 120.71(11) . . ?
C3_1 C2_1 C1_2 118.65(11) . . ?
C4_1 C3_1 C8_1 118.69(11) . . ?
C4_1 C3_1 C2_1 121.91(11) . . ?
C8_1 C3_1 C2_1 119.36(11) . . ?
C7_1 C8_1 C3_1 119.22(11) . . ?
C7_1 C8_1 B1_1 123.07(12) . . ?
C3_1 C8_1 B1_1 117.68(11) . . ?
O1_1 B1_1 C8_1 117.31(11) . . ?
O1_1 B1_1 C1_3 115.91(11) . . ?
C8_1 B1_1 C1_3 126.78(11) . . ?
B1_1 O1_1 C1_1 123.68(10) . . ?
C2_1 C1_1 O1_1 121.38(11) . . ?
C2_1 C1_1 C1_4 128.35(11) . . ?
O1_1 C1_1 C1_4 110.18(10) . . ?
C5_1 C4_1 C3_1 120.35(12) . . ?
C5_1 C4_1 H4_1 119.8 . . ?
C3_1 C4_1 H4_1 119.8 . . ?
C4_1 C5_1 C6_1 121.26(12) . . ?
C4_1 C5_1 H5_1 119.4 . . ?
C6_1 C5_1 H5_1 119.4 . . ?
C7_1 C6_1 C5_1 119.17(12) . . ?
C7_1 C6_1 H6_1 120.4 . . ?
C5_1 C6_1 H6_1 120.4 . . ?
C6_1 C7_1 C8_1 121.26(12) . . ?
C6_1 C7_1 H7_1 119.4 . . ?
C8_1 C7_1 H7_1 119.4 . . ?
C2_2 C1_2 C6_2 118.81(12) . . ?
C2_2 C1_2 C2_1 120.60(11) . . ?
C6_2 C1_2 C2_1 120.58(11) . . ?
C3_2 C2_2 C1_2 120.74(12) . . ?
C3_2 C2_2 H2_2 119.6 . . ?
C1_2 C2_2 H2_2 119.6 . . ?
C4_2 C3_2 C2_2 119.93(12) . . ?
C4_2 C3_2 H3_2 120.0 . . ?
C2_2 C3_2 H3_2 120.0 . . ?
C3_2 C4_2 C5_2 120.00(12) . . ?
C3_2 C4_2 H4_2 120.0 . . ?
C5_2 C4_2 H4_2 120.0 . . ?
C6_2 C5_2 C4_2 120.04(13) . . ?
C6_2 C5_2 H5_2 120.0 . . ?
C4_2 C5_2 H5_2 120.0 . . ?
C5_2 C6_2 C1_2 120.48(13) . . ?
C5_2 C6_2 H6_2 119.8 . . ?
C1_2 C6_2 H6_2 119.8 . . ?
C2_3 C1_3 C6_3 117.02(12) . . ?
C2_3 C1_3 B1_1 121.32(11) . . ?
C6_3 C1_3 B1_1 121.66(11) . . ?
C3_3 C2_3 C1_3 121.78(12) . . ?
C3_3 C2_3 H2_3 119.1 . . ?
C1_3 C2_3 H2_3 119.1 . . ?
C2_3 C3_3 C4_3 120.69(12) . . ?
C2_3 C3_3 H3_3 119.7 . . ?
C4_3 C3_3 H3_3 119.7 . . ?
C5_3 C4_3 C3_3 118.21(12) . . ?
C5_3 C4_3 C7_3 121.25(12) . . ?
C3_3 C4_3 C7_3 120.53(12) . . ?
C6_3 C5_3 C4_3 121.00(12) . . ?
C6_3 C5_3 H5_3 119.5 . . ?
C4_3 C5_3 H5_3 119.5 . . ?
C5_3 C6_3 C1_3 121.28(12) . . ?
C5_3 C6_3 H6_3 119.4 . . ?
C1_3 C6_3 H6_3 119.4 . . ?
C4_3 C7_3 H7A_3 109.5 . . ?
C4_3 C7_3 H7B_3 109.5 . . ?
H7A_3 C7_3 H7B_3 109.5 . . ?
C4_3 C7_3 H7C_3 109.5 . . ?
H7A_3 C7_3 H7C_3 109.5 . . ?
H7B_3 C7_3 H7C_3 109.5 . . ?
C6_4 C1_4 C2_4 118.62(11) . . ?
C6_4 C1_4 C1_1 123.59(11) . . ?
C2_4 C1_4 C1_1 117.76(11) . . ?
C3_4 C2_4 C1_4 120.94(12) . . ?
C3_4 C2_4 H2_4 119.5 . . ?
C1_4 C2_4 H2_4 119.5 . . ?
C2_4 C3_4 C4_4 120.10(13) . . ?
C2_4 C3_4 H3_4 119.9 . . ?
C4_4 C3_4 H3_4 119.9 . . ?
C5_4 C4_4 C3_4 119.50(12) . . ?
C5_4 C4_4 H4_4 120.2 . . ?
C3_4 C4_4 H4_4 120.2 . . ?
C4_4 C5_4 C6_4 120.81(12) . . ?
C4_4 C5_4 H5_4 119.6 . . ?
C6_4 C5_4 H5_4 119.6 . . ?
C5_4 C6_4 C1_4 120.02(12) . . ?
C5_4 C6_4 H6_4 120.0 . . ?
C1_4 C6_4 H6_4 120.0 . . ?

loop_
_geom_bond_atom_site_label_1
_geom_bond_atom_site_label_2
_geom_bond_distance
_geom_bond_site_symmetry_2
_geom_bond_publ_flag
C2_1 C1_1 1.3587(17) . ?
C2_1 C3_1 1.4651(17) . ?
C2_1 C1_2 1.4951(17) . ?
C3_1 C4_1 1.4109(17) . ?
C3_1 C8_1 1.4175(17) . ?
C8_1 C7_1 1.4078(17) . ?
C8_1 B1_1 1.5319(18) . ?
B1_1 O1_1 1.3766(16) . ?
B1_1 C1_3 1.5648(19) . ?
O1_1 C1_1 1.3777(14) . ?
C1_1 C1_4 1.4800(17) . ?
C4_1 C5_1 1.3804(18) . ?
C4_1 H4_1 0.9500 . ?
C5_1 C6_1 1.3938(19) . ?
C5_1 H5_1 0.9500 . ?
C6_1 C7_1 1.3795(18) . ?
C6_1 H6_1 0.9500 . ?
C7_1 H7_1 0.9500 . ?
C1_2 C2_2 1.3916(17) . ?
C1_2 C6_2 1.3982(18) . ?
C2_2 C3_2 1.3881(18) . ?
C2_2 H2_2 0.9500 . ?
C3_2 C4_2 1.386(2) . ?
C3_2 H3_2 0.9500 . ?
C4_2 C5_2 1.387(2) . ?
C4_2 H4_2 0.9500 . ?
C5_2 C6_2 1.3873(19) . ?
C5_2 H5_2 0.9500 . ?
C6_2 H6_2 0.9500 . ?
C1_3 C2_3 1.3998(18) . ?
C1_3 C6_3 1.4041(18) . ?
C2_3 C3_3 1.3870(18) . ?
C2_3 H2_3 0.9500 . ?
C3_3 C4_3 1.3953(19) . ?
C3_3 H3_3 0.9500 . ?
C4_3 C5_3 1.3935(18) . ?
C4_3 C7_3 1.5064(18) . ?
C5_3 C6_3 1.3898(18) . ?
C5_3 H5_3 0.9500 . ?
C6_3 H6_3 0.9500 . ?
C7_3 H7A_3 0.9800 . ?
C7_3 H7B_3 0.9800 . ?
C7_3 H7C_3 0.9800 . ?
C1_4 C6_4 1.3973(18) . ?
C1_4 C2_4 1.3983(18) . ?
C2_4 C3_4 1.3854(17) . ?
C2_4 H2_4 0.9500 . ?
C3_4 C4_4 1.3861(19) . ?
C3_4 H3_4 0.9500 . ?
C4_4 C5_4 1.3853(19) . ?
C4_4 H4_4 0.9500 . ?
C5_4 C6_4 1.3908(18) . ?
C5_4 H5_4 0.9500 . ?
C6_4 H6_4 0.9500 . ?

loop_
_geom_torsion_atom_site_label_1
_geom_torsion_atom_site_label_2
_geom_torsion_atom_site_label_3
_geom_torsion_atom_site_label_4
_geom_torsion
_geom_torsion_site_symmetry_1
_geom_torsion_site_symmetry_2
_geom_torsion_site_symmetry_3
_geom_torsion_site_symmetry_4
_geom_torsion_publ_flag
C1_1 C2_1 C3_1 C4_1 -176.75(12) . . . . ?
C1_2 C2_1 C3_1 C4_1 0.02(18) . . . . ?
C1_1 C2_1 C3_1 C8_1 0.78(19) . . . . ?
C1_2 C2_1 C3_1 C8_1 177.55(11) . . . . ?
C4_1 C3_1 C8_1 C7_1 -2.25(18) . . . . ?
C2_1 C3_1 C8_1 C7_1 -179.85(12) . . . . ?
C4_1 C3_1 C8_1 B1_1 175.89(12) . . . . ?
C2_1 C3_1 C8_1 B1_1 -1.72(17) . . . . ?
C7_1 C8_1 B1_1 O1_1 -179.84(12) . . . . ?
C3_1 C8_1 B1_1 O1_1 2.11(18) . . . . ?
C7_1 C8_1 B1_1 C1_3 0.4(2) . . . . ?
C3_1 C8_1 B1_1 C1_3 -177.64(12) . . . . ?
C8_1 B1_1 O1_1 C1_1 -1.58(18) . . . . ?
C1_3 B1_1 O1_1 C1_1 178.20(11) . . . . ?
C3_1 C2_1 C1_1 O1_1 -0.14(19) . . . . ?
C1_2 C2_1 C1_1 O1_1 -176.84(11) . . . . ?
C3_1 C2_1 C1_1 C1_4 176.03(12) . . . . ?
C1_2 C2_1 C1_1 C1_4 -0.7(2) . . . . ?
B1_1 O1_1 C1_1 C2_1 0.62(19) . . . . ?
B1_1 O1_1 C1_1 C1_4 -176.18(11) . . . . ?
C8_1 C3_1 C4_1 C5_1 0.54(19) . . . . ?
C2_1 C3_1 C4_1 C5_1 178.09(12) . . . . ?
C3_1 C4_1 C5_1 C6_1 1.0(2) . . . . ?
C4_1 C5_1 C6_1 C7_1 -0.7(2) . . . . ?
C5_1 C6_1 C7_1 C8_1 -1.1(2) . . . . ?
C3_1 C8_1 C7_1 C6_1 2.5(2) . . . . ?
B1_1 C8_1 C7_1 C6_1 -175.49(13) . . . . ?
C1_1 C2_1 C1_2 C2_2 64.30(17) . . . . ?
C3_1 C2_1 C1_2 C2_2 -112.46(13) . . . . ?
C1_1 C2_1 C1_2 C6_2 -116.98(14) . . . . ?
C3_1 C2_1 C1_2 C6_2 66.26(16) . . . . ?
C6_2 C1_2 C2_2 C3_2 0.30(18) . . . . ?
C2_1 C1_2 C2_2 C3_2 179.04(11) . . . . ?
C1_2 C2_2 C3_2 C4_2 -1.22(19) . . . . ?
C2_2 C3_2 C4_2 C5_2 1.3(2) . . . . ?
C3_2 C4_2 C5_2 C6_2 -0.6(2) . . . . ?
C4_2 C5_2 C6_2 C1_2 -0.4(2) . . . . ?
C2_2 C1_2 C6_2 C5_2 0.50(19) . . . . ?
C2_1 C1_2 C6_2 C5_2 -178.25(12) . . . . ?
O1_1 B1_1 C1_3 C2_3 45.85(17) . . . . ?
C8_1 B1_1 C1_3 C2_3 -134.40(14) . . . . ?
O1_1 B1_1 C1_3 C6_3 -134.43(13) . . . . ?
C8_1 B1_1 C1_3 C6_3 45.32(19) . . . . ?
C6_3 C1_3 C2_3 C3_3 -1.88(19) . . . . ?
B1_1 C1_3 C2_3 C3_3 177.85(12) . . . . ?
C1_3 C2_3 C3_3 C4_3 2.0(2) . . . . ?
C2_3 C3_3 C4_3 C5_3 -0.68(19) . . . . ?
C2_3 C3_3 C4_3 C7_3 178.44(12) . . . . ?
C3_3 C4_3 C5_3 C6_3 -0.63(19) . . . . ?
C7_3 C4_3 C5_3 C6_3 -179.74(12) . . . . ?
C4_3 C5_3 C6_3 C1_3 0.69(19) . . . . ?
C2_3 C1_3 C6_3 C5_3 0.56(18) . . . . ?
B1_1 C1_3 C6_3 C5_3 -179.17(12) . . . . ?
C2_1 C1_1 C1_4 C6_4 40.2(2) . . . . ?
O1_1 C1_1 C1_4 C6_4 -143.33(12) . . . . ?
C2_1 C1_1 C1_4 C2_4 -141.63(14) . . . . ?
O1_1 C1_1 C1_4 C2_4 34.88(15) . . . . ?
C6_4 C1_4 C2_4 C3_4 -1.03(19) . . . . ?
C1_1 C1_4 C2_4 C3_4 -179.34(12) . . . . ?
C1_4 C2_4 C3_4 C4_4 0.9(2) . . . . ?
C2_4 C3_4 C4_4 C5_4 -0.2(2) . . . . ?
C3_4 C4_4 C5_4 C6_4 -0.5(2) . . . . ?
C4_4 C5_4 C6_4 C1_4 0.4(2) . . . . ?
C2_4 C1_4 C6_4 C5_4 0.38(19) . . . . ?
C1_1 C1_4 C6_4 C5_4 178.58(12) . . . . ?
